data_7107251
loop_
_publ_author_name
'Yong S. Chong'
'William G. Burns'
'Brent E. Dial'
'Ken D. Shimizu'

_publ_section_title
;
 Covalent locking and unlocking of an atropisomeric molecular switch
;
_journal_name_full Chem.Commun.
_journal_page_first 1296
_journal_paper_doi 10.1039/c2cc16511b
_journal_volume 48
_journal_year 2012
_chemical_formula_moiety 'C50 H46 N2 O6'
_chemical_formula_sum 'C50 H46 N2 O6'
_chemical_formula_weight 770.89
_chemical_name_systematic
;
?
;
_space_group_IT_number 2
_symmetry_cell_setting triclinic
_symmetry_space_group_name_Hall '-P 1'
_symmetry_space_group_name_H-M 'P -1'
_atom_sites_solution_hydrogens geom
_atom_sites_solution_primary direct
_atom_sites_solution_secondary difmap
_audit_creation_method SHELXL-97
_cell_angle_alpha 89.1900(10)
_cell_angle_beta 70.0700(10)
_cell_angle_gamma 76.7010(10)
_cell_formula_units_Z 2
_cell_length_a 11.2972(8)
_cell_length_b 13.2286(9)
_cell_length_c 14.8485(10)
_cell_measurement_reflns_used 5304
_cell_measurement_temperature 150(1)
_cell_measurement_theta_max 24.102
_cell_measurement_theta_min 2.217
_cell_volume 2025.2(2)
_computing_cell_refinement 'SAINT+ NT V6.22 (Bruker, 2001)'
_computing_data_collection 'SMART NT V5.625 (Bruker, 1998)'
_computing_data_reduction 'SAINT+ NT V6.22'
_computing_molecular_graphics 'SHELXTL V6.1 (Sheldrick, 2000)'
_computing_publication_material 'SHELXTL V6.1'
_computing_structure_refinement 'SHELXL-97 (Sheldrick, 1997)'
_computing_structure_solution 'SHELXS-97 (Sheldrick, 1990)'
_diffrn_ambient_temperature 150(1)
_diffrn_measured_fraction_theta_full 0.997
_diffrn_measured_fraction_theta_max 0.997
_diffrn_measurement_device_type 'Bruker SMART APEX CCD diffractometer'
_diffrn_measurement_method 'omega scans'
_diffrn_radiation_monochromator graphite
_diffrn_radiation_source 'fine-focus sealed tube'
_diffrn_radiation_type MoK\a
_diffrn_radiation_wavelength 0.71073
_diffrn_reflns_av_R_equivalents 0.0376
_diffrn_reflns_av_sigmaI/netI 0.0563
_diffrn_reflns_limit_h_max 12
_diffrn_reflns_limit_h_min -12
_diffrn_reflns_limit_k_max 14
_diffrn_reflns_limit_k_min -14
_diffrn_reflns_limit_l_max 16
_diffrn_reflns_limit_l_min -16
_diffrn_reflns_number 12391
_diffrn_reflns_theta_full 23.26
_diffrn_reflns_theta_max 23.26
_diffrn_reflns_theta_min 1.59
_exptl_absorpt_coefficient_mu 0.083
_exptl_absorpt_correction_type none
_exptl_crystal_colour orange
_exptl_crystal_density_diffrn 1.264
_exptl_crystal_density_method 'not measured'
_exptl_crystal_description wedge
_exptl_crystal_F_000 816
_exptl_crystal_size_max 0.48
_exptl_crystal_size_mid 0.18
_exptl_crystal_size_min 0.10
_refine_diff_density_max 0.930
_refine_diff_density_min -0.233
_refine_diff_density_rms 0.047
_refine_ls_extinction_method none
_refine_ls_goodness_of_fit_ref 1.018
_refine_ls_hydrogen_treatment constr
_refine_ls_matrix_type full
_refine_ls_number_parameters 571
_refine_ls_number_reflns 5790
_refine_ls_number_restraints 17
_refine_ls_restrained_S_all 1.017
_refine_ls_R_factor_all 0.0805
_refine_ls_R_factor_gt 0.0583
_refine_ls_shift/su_max 0.004
_refine_ls_shift/su_mean 0.000
_refine_ls_structure_factor_coef Fsqd
_refine_ls_weighting_details 'calc w=1/[\s^2^(Fo^2^)+(0.0943P)^2^+0.0000P] where P=(Fo^2^+2Fc^2^)/3'
_refine_ls_weighting_scheme calc
_refine_ls_wR_factor_gt 0.1542
_refine_ls_wR_factor_ref 0.1657
_reflns_number_gt 4121
_reflns_number_total 5790
_reflns_threshold_expression >2sigma(I)
_cod_data_source_file c2cc16511b.txt
_cod_data_source_block gbbbm
_cod_database_code 7107251

loop_
_symmetry_equiv_pos_as_xyz
'x, y, z'
'-x, -y, -z'

loop_
_atom_site_label
_atom_site_type_symbol
_atom_site_fract_x
_atom_site_fract_y
_atom_site_fract_z
_atom_site_U_iso_or_equiv
_atom_site_adp_type
_atom_site_occupancy
_atom_site_symmetry_multiplicity
_atom_site_calc_flag
_atom_site_refinement_flags
_atom_site_disorder_assembly
_atom_site_disorder_group
C1 C 0.3962(3) 0.2979(2) 0.5226(2) 0.0355(7) Uani 1 1 d . . .
C2 C 0.4178(3) 0.3955(2) 0.5535(2) 0.0324(7) Uani 1 1 d . . .
C3 C 0.4920(3) 0.4523(2) 0.48540(19) 0.0287(6) Uani 1 1 d . . .
C4 C 0.5529(3) 0.4152(2) 0.38715(19) 0.0311(7) Uani 1 1 d . . .
C5 C 0.5380(3) 0.3152(2) 0.3555(2) 0.0329(7) Uani 1 1 d . . .
C6 C 0.3627(3) 0.4321(2) 0.6484(2) 0.0402(8) Uani 1 1 d . . .
H6 H 0.3150 0.3923 0.6944 0.048 Uiso 1 1 calc R . .
C7 C 0.6237(3) 0.4726(2) 0.3221(2) 0.0386(8) Uani 1 1 d . . .
H7 H 0.6638 0.4474 0.2566 0.046 Uiso 1 1 calc R . .
C8 C 0.4352(3) 0.1692(2) 0.39424(19) 0.0322(7) Uani 1 1 d . . .
C9 C 0.5284(3) 0.0790(2) 0.38735(19) 0.0325(7) Uani 1 1 d . . .
C10 C 0.5090(3) -0.0139(2) 0.35965(19) 0.0325(7) Uani 1 1 d . . .
H10 H 0.5712 -0.0775 0.3548 0.039 Uiso 1 1 calc R . .
C11 C 0.3983(3) -0.0125(2) 0.3393(2) 0.0362(7) Uani 1 1 d . A .
H11 H 0.3866 -0.0765 0.3199 0.043 Uiso 1 1 calc R . .
C12 C 0.3034(3) 0.0773(2) 0.3456(2) 0.0375(7) Uani 1 1 d D . .
C13 C 0.3256(3) 0.1685(2) 0.3749(2) 0.0352(7) Uani 1 1 d . A .
H13 H 0.2627 0.2322 0.3815 0.042 Uiso 1 1 calc R . .
C14 C 0.7339(3) -0.0013(2) 0.4013(2) 0.0380(7) Uani 1 1 d . . .
H14A H 0.6956 -0.0607 0.4259 0.046 Uiso 1 1 calc R . .
H14B H 0.7855 0.0103 0.4407 0.046 Uiso 1 1 calc R . .
C15 C 0.8226(3) -0.0287(2) 0.2989(2) 0.0351(7) Uani 1 1 d . . .
C16 C 0.8515(3) 0.0482(3) 0.2361(2) 0.0437(8) Uani 1 1 d . . .
H16 H 0.8089 0.1191 0.2559 0.052 Uiso 1 1 calc R . .
C17 C 0.9423(3) 0.0216(3) 0.1448(2) 0.0512(9) Uani 1 1 d . . .
H17 H 0.9618 0.0746 0.1022 0.061 Uiso 1 1 calc R . .
C18 C 1.0045(3) -0.0805(3) 0.1153(2) 0.0557(9) Uani 1 1 d . . .
H18 H 1.0688 -0.0982 0.0532 0.067 Uiso 1 1 calc R . .
C19 C 0.9729(3) -0.1569(3) 0.1761(3) 0.0609(10) Uani 1 1 d . . .
H19 H 1.0137 -0.2280 0.1556 0.073 Uiso 1 1 calc R . .
C20 C 0.8817(3) -0.1304(3) 0.2673(2) 0.0501(9) Uani 1 1 d . . .
H20 H 0.8598 -0.1838 0.3086 0.060 Uiso 1 1 calc R . .
C21A C 0.1739(4) 0.0770(8) 0.3320(4) 0.0376(19) Uani 0.702(7) 1 d PD A 1
C22A C 0.0629(4) 0.0982(5) 0.4297(4) 0.0612(17) Uani 0.702(7) 1 d PD A 1
H22A H 0.0655 0.1605 0.4632 0.092 Uiso 0.702(7) 1 calc PR A 1
H22B H 0.0729 0.0384 0.4685 0.092 Uiso 0.702(7) 1 calc PR A 1
H22C H -0.0204 0.1093 0.4197 0.092 Uiso 0.702(7) 1 calc PR A 1
C23A C 0.1767(8) -0.0238(6) 0.2849(8) 0.052(2) Uani 0.702(7) 1 d PD A 1
H23A H 0.0936 -0.0191 0.2760 0.079 Uiso 0.702(7) 1 calc PR A 1
H23B H 0.1916 -0.0808 0.3257 0.079 Uiso 0.702(7) 1 calc PR A 1
H23C H 0.2467 -0.0374 0.2223 0.079 Uiso 0.702(7) 1 calc PR A 1
C24A C 0.1397(4) 0.1683(4) 0.2706(3) 0.0483(16) Uani 0.702(7) 1 d PD A 1
H24A H 0.0551 0.1683 0.2646 0.058 Uiso 0.702(7) 1 calc PR A 1
H24B H 0.1296 0.2348 0.3053 0.058 Uiso 0.702(7) 1 calc PR A 1
C25A C 0.2381(7) 0.1642(7) 0.1713(5) 0.073(2) Uani 0.702(7) 1 d PD A 1
H25A H 0.3249 0.1317 0.1722 0.110 Uiso 0.702(7) 1 calc PR A 1
H25B H 0.2359 0.2351 0.1506 0.110 Uiso 0.702(7) 1 calc PR A 1
H25C H 0.2177 0.1233 0.1266 0.110 Uiso 0.702(7) 1 calc PR A 1
C21B C 0.1940(9) 0.084(2) 0.3035(11) 0.0376(19) Uani 0.298(7) 1 d PD A 2
C22B C 0.0702(10) 0.1532(10) 0.3763(9) 0.047(3) Uiso 0.298(7) 1 d PD A 2
H22D H 0.0830 0.1608 0.4376 0.070 Uiso 0.298(7) 1 calc PR A 2
H22E H -0.0025 0.1208 0.3857 0.070 Uiso 0.298(7) 1 calc PR A 2
H22F H 0.0511 0.2220 0.3518 0.070 Uiso 0.298(7) 1 calc PR A 2
C23B C 0.160(3) -0.030(2) 0.3203(18) 0.070(10) Uiso 0.298(7) 1 d PD A 2
H23D H 0.1374 -0.0424 0.3886 0.105 Uiso 0.298(7) 1 calc PR A 2
H23E H 0.2359 -0.0837 0.2827 0.105 Uiso 0.298(7) 1 calc PR A 2
H23F H 0.0868 -0.0310 0.2997 0.105 Uiso 0.298(7) 1 calc PR A 2
C24B C 0.2160(13) 0.1116(10) 0.2081(10) 0.048(4) Uiso 0.298(7) 1 d PD A 2
H24C H 0.1345 0.1181 0.1948 0.058 Uiso 0.298(7) 1 calc PR A 2
H24D H 0.2817 0.0535 0.1648 0.058 Uiso 0.298(7) 1 calc PR A 2
C25B C 0.262(2) 0.2130(16) 0.1819(16) 0.073(2) Uani 0.298(7) 1 d PD A 2
H25D H 0.2159 0.2661 0.2353 0.110 Uiso 0.298(7) 1 calc PR A 2
H25E H 0.2441 0.2380 0.1243 0.110 Uiso 0.298(7) 1 calc PR A 2
H25F H 0.3555 0.1992 0.1694 0.110 Uiso 0.298(7) 1 calc PR A 2
N1 N 0.4542(2) 0.26590(16) 0.42496(16) 0.0318(6) Uani 1 1 d . . .
O1 O 0.59123(19) 0.27652(15) 0.27382(14) 0.0422(5) Uani 1 1 d . . .
O2 O 0.3295(2) 0.24751(16) 0.57748(15) 0.0494(6) Uani 1 1 d . . .
O3 O 0.63164(17) 0.08967(14) 0.41216(14) 0.0380(5) Uani 1 1 d . . .
C26 C 0.3916(3) 0.8004(2) 0.0331(2) 0.0386(8) Uani 1 1 d . . .
C27 C 0.4117(3) 0.8995(2) -0.0078(2) 0.0347(7) Uani 1 1 d . . .
C28 C 0.4916(3) 0.9521(2) 0.01951(19) 0.0324(7) Uani 1 1 d . . .
C29 C 0.5559(3) 0.9108(2) 0.0833(2) 0.0346(7) Uani 1 1 d . . .
C30 C 0.5375(3) 0.8107(2) 0.1249(2) 0.0382(7) Uani 1 1 d . . .
C31 C 0.3527(3) 0.9405(2) -0.0712(2) 0.0403(8) Uani 1 1 d . . .
H31 H 0.3016 0.9034 -0.0903 0.048 Uiso 1 1 calc R . .
C32 C 0.6329(3) 0.9630(2) 0.1084(2) 0.0403(8) Uani 1 1 d . . .
H32 H 0.6764 0.9340 0.1508 0.048 Uiso 1 1 calc R . .
C33 C 0.4324(3) 0.6667(2) 0.1400(2) 0.0380(7) Uani 1 1 d . . .
C34 C 0.5230(3) 0.5759(2) 0.0982(2) 0.0363(7) Uani 1 1 d . . .
C35 C 0.5006(3) 0.4829(2) 0.1369(2) 0.0395(8) Uani 1 1 d . . .
H35 H 0.5605 0.4188 0.1090 0.047 Uiso 1 1 calc R . .
C36 C 0.3914(3) 0.4837(2) 0.2159(2) 0.0385(7) Uani 1 1 d . B .
H36 H 0.3780 0.4192 0.2412 0.046 Uiso 1 1 calc R . .
C37 C 0.3001(3) 0.5747(2) 0.2600(2) 0.0400(8) Uani 1 1 d D . .
C38 C 0.3235(3) 0.6667(2) 0.2181(2) 0.0398(8) Uani 1 1 d . B .
H38 H 0.2626 0.7308 0.2443 0.048 Uiso 1 1 calc R . .
C39 C 0.7316(3) 0.4963(2) -0.0166(2) 0.0454(8) Uani 1 1 d . . .
H39A H 0.7892 0.5097 -0.0804 0.055 Uiso 1 1 calc R . .
H39B H 0.6966 0.4365 -0.0254 0.055 Uiso 1 1 calc R . .
C40 C 0.8098(3) 0.4680(2) 0.0482(2) 0.0422(8) Uani 1 1 d . . .
C41 C 0.8402(3) 0.5447(3) 0.0924(2) 0.0474(8) Uani 1 1 d . . .
H41 H 0.8085 0.6158 0.0838 0.057 Uiso 1 1 calc R . .
C42 C 0.9155(3) 0.5190(3) 0.1484(2) 0.0547(9) Uani 1 1 d . . .
H42 H 0.9369 0.5725 0.1774 0.066 Uiso 1 1 calc R . .
C43 C 0.9606(3) 0.4167(3) 0.1630(3) 0.0610(10) Uani 1 1 d . . .
H43 H 1.0111 0.3996 0.2032 0.073 Uiso 1 1 calc R . .
C44 C 0.9321(4) 0.3392(3) 0.1191(3) 0.0649(10) Uani 1 1 d . . .
H44 H 0.9651 0.2682 0.1274 0.078 Uiso 1 1 calc R . .
C45 C 0.8557(3) 0.3647(3) 0.0631(3) 0.0533(9) Uani 1 1 d . . .
H45 H 0.8342 0.3110 0.0343 0.064 Uiso 1 1 calc R . .
C46A C 0.174(8) 0.576(13) 0.343(6) 0.045(12) Uani 0.476(9) 1 d PD B 3
C47A C 0.1891(16) 0.4742(19) 0.3940(13) 0.062(4) Uani 0.476(9) 1 d PD B 3
H47A H 0.2556 0.4703 0.4233 0.093 Uiso 0.476(9) 1 calc PR B 3
H47B H 0.2150 0.4147 0.3471 0.093 Uiso 0.476(9) 1 calc PR B 3
H47C H 0.1063 0.4728 0.4440 0.093 Uiso 0.476(9) 1 calc PR B 3
C48A C 0.0596(7) 0.5841(8) 0.3083(6) 0.061(3) Uani 0.476(9) 1 d PD B 3
H48A H -0.0213 0.5967 0.3636 0.091 Uiso 0.476(9) 1 calc PR B 3
H48B H 0.0706 0.5190 0.2724 0.091 Uiso 0.476(9) 1 calc PR B 3
H48C H 0.0562 0.6419 0.2664 0.091 Uiso 0.476(9) 1 calc PR B 3
C49A C 0.1381(8) 0.6697(7) 0.4153(6) 0.059(3) Uani 0.476(9) 1 d PD B 3
H49A H 0.1336 0.7345 0.3812 0.071 Uiso 0.476(9) 1 calc PR B 3
H49B H 0.0513 0.6734 0.4639 0.071 Uiso 0.476(9) 1 calc PR B 3
C50A C 0.2317(12) 0.6624(11) 0.4634(10) 0.091(2) Uiso 0.476(9) 1 d PD B 3
H50A H 0.2086 0.6215 0.5195 0.136 Uiso 0.476(9) 1 calc PR B 3
H50B H 0.2316 0.7325 0.4841 0.136 Uiso 0.476(9) 1 calc PR B 3
H50C H 0.3183 0.6284 0.4190 0.136 Uiso 0.476(9) 1 calc PR B 3
C46B C 0.187(7) 0.577(12) 0.354(5) 0.045(12) Uani 0.524(9) 1 d PD B 4
C47B C 0.1534(19) 0.4674(19) 0.3650(18) 0.137(10) Uani 0.524(9) 1 d PD B 4
H47D H 0.0885 0.4664 0.4285 0.206 Uiso 0.524(9) 1 calc PR B 4
H47E H 0.2321 0.4132 0.3580 0.206 Uiso 0.524(9) 1 calc PR B 4
H47F H 0.1188 0.4543 0.3153 0.206 Uiso 0.524(9) 1 calc PR B 4
C48B C 0.0634(6) 0.6506(7) 0.3462(6) 0.061(3) Uani 0.524(9) 1 d PD B 4
H48D H 0.0580 0.7220 0.3670 0.092 Uiso 0.524(9) 1 calc PR B 4
H48E H -0.0132 0.6282 0.3872 0.092 Uiso 0.524(9) 1 calc PR B 4
H48F H 0.0669 0.6480 0.2794 0.092 Uiso 0.524(9) 1 calc PR B 4
C49B C 0.2085(9) 0.6096(9) 0.4362(6) 0.081(3) Uani 0.524(9) 1 d PD B 4
H49C H 0.2737 0.5518 0.4479 0.097 Uiso 0.524(9) 1 calc PR B 4
H49D H 0.1267 0.6150 0.4910 0.097 Uiso 0.524(9) 1 calc PR B 4
C50B C 0.2516(10) 0.7074(8) 0.4431(7) 0.091(2) Uiso 0.524(9) 1 d PD B 4
H50D H 0.3415 0.6988 0.4000 0.136 Uiso 0.524(9) 1 calc PR B 4
H50E H 0.2456 0.7216 0.5092 0.136 Uiso 0.524(9) 1 calc PR B 4
H50F H 0.1957 0.7657 0.4243 0.136 Uiso 0.524(9) 1 calc PR B 4
N2 N 0.4528(2) 0.76378(17) 0.09939(17) 0.0359(6) Uani 1 1 d . . .
O4 O 0.5899(2) 0.77039(16) 0.18032(15) 0.0472(6) Uani 1 1 d . . .
O5 O 0.3242(2) 0.75187(16) 0.01279(16) 0.0495(6) Uani 1 1 d . . .
O6 O 0.62603(19) 0.58636(15) 0.02039(14) 0.0435(6) Uani 1 1 d . . .

loop_
_atom_site_aniso_label
_atom_site_aniso_U_11
_atom_site_aniso_U_22
_atom_site_aniso_U_33
_atom_site_aniso_U_23
_atom_site_aniso_U_13
_atom_site_aniso_U_12
C1 0.0375(17) 0.0289(17) 0.0403(19) 0.0018(14) -0.0113(15) -0.0116(14)
C2 0.0341(16) 0.0272(16) 0.0353(17) -0.0004(13) -0.0093(14) -0.0103(13)
C3 0.0284(14) 0.0275(15) 0.0314(16) 0.0017(12) -0.0119(13) -0.0066(12)
C4 0.0321(15) 0.0266(16) 0.0344(17) 0.0009(13) -0.0104(13) -0.0082(13)
C5 0.0373(16) 0.0275(16) 0.0339(18) -0.0007(14) -0.0128(14) -0.0068(13)
C6 0.0438(18) 0.0358(18) 0.0378(18) 0.0024(14) -0.0055(15) -0.0167(14)
C7 0.0442(18) 0.0355(18) 0.0336(17) -0.0035(14) -0.0080(14) -0.0127(14)
C8 0.0363(16) 0.0252(16) 0.0347(17) -0.0013(13) -0.0110(14) -0.0083(13)
C9 0.0300(16) 0.0366(18) 0.0297(16) 0.0019(13) -0.0070(13) -0.0108(14)
C10 0.0331(16) 0.0244(16) 0.0377(17) -0.0003(13) -0.0096(14) -0.0062(13)
C11 0.0391(17) 0.0242(16) 0.0431(18) -0.0040(13) -0.0105(15) -0.0089(14)
C12 0.0374(17) 0.0341(18) 0.0405(18) -0.0034(14) -0.0134(14) -0.0073(14)
C13 0.0323(16) 0.0258(16) 0.0447(18) -0.0034(13) -0.0136(14) -0.0011(13)
C14 0.0306(16) 0.0422(18) 0.0421(18) 0.0036(14) -0.0158(14) -0.0055(14)
C15 0.0277(15) 0.0404(19) 0.0409(18) 0.0087(15) -0.0160(14) -0.0095(14)
C16 0.0391(18) 0.045(2) 0.050(2) 0.0109(16) -0.0191(16) -0.0112(15)
C17 0.052(2) 0.064(2) 0.044(2) 0.0198(18) -0.0192(18) -0.0237(18)
C18 0.052(2) 0.067(3) 0.041(2) 0.0036(19) -0.0075(17) -0.0133(19)
C19 0.061(2) 0.048(2) 0.055(2) 0.0034(19) -0.0021(19) -0.0050(18)
C20 0.0472(19) 0.042(2) 0.052(2) 0.0098(16) -0.0063(17) -0.0099(16)
C21A 0.036(2) 0.037(2) 0.042(4) 0.004(4) -0.015(3) -0.010(2)
C22A 0.036(3) 0.091(4) 0.063(4) 0.016(3) -0.021(3) -0.021(3)
C23A 0.048(4) 0.041(4) 0.086(8) -0.003(4) -0.042(5) -0.014(3)
C24A 0.042(3) 0.052(3) 0.054(3) -0.005(3) -0.022(3) -0.006(2)
C25A 0.046(4) 0.107(8) 0.063(4) 0.010(5) -0.021(3) -0.008(4)
C21B 0.036(2) 0.037(2) 0.042(4) 0.004(4) -0.015(3) -0.010(2)
C25B 0.046(4) 0.107(8) 0.063(4) 0.010(5) -0.021(3) -0.008(4)
N1 0.0371(13) 0.0245(13) 0.0351(14) -0.0016(11) -0.0107(11) -0.0122(11)
O1 0.0538(13) 0.0330(12) 0.0383(13) -0.0038(10) -0.0118(11) -0.0135(10)
O2 0.0612(14) 0.0398(13) 0.0444(13) -0.0010(10) -0.0038(11) -0.0286(11)
O3 0.0321(11) 0.0352(12) 0.0504(13) 0.0017(9) -0.0182(10) -0.0090(9)
C26 0.0375(17) 0.0286(17) 0.0435(19) 0.0002(14) -0.0055(15) -0.0090(14)
C27 0.0335(16) 0.0298(17) 0.0346(17) 0.0045(14) -0.0052(14) -0.0059(13)
C28 0.0308(15) 0.0286(15) 0.0297(16) -0.0005(13) -0.0022(13) -0.0042(13)
C29 0.0348(16) 0.0307(17) 0.0334(17) 0.0034(13) -0.0068(14) -0.0058(13)
C30 0.0426(18) 0.0322(18) 0.0333(17) 0.0033(14) -0.0077(15) -0.0050(14)
C31 0.0408(17) 0.0398(19) 0.0432(18) 0.0078(15) -0.0137(15) -0.0168(14)
C32 0.0456(18) 0.0352(18) 0.0423(19) 0.0084(15) -0.0177(15) -0.0105(15)
C33 0.0421(18) 0.0299(17) 0.0401(18) 0.0091(14) -0.0128(15) -0.0077(14)
C34 0.0377(17) 0.0349(18) 0.0347(17) 0.0050(14) -0.0103(14) -0.0090(14)
C35 0.0404(18) 0.0292(17) 0.0459(19) 0.0010(14) -0.0148(16) -0.0028(14)
C36 0.0393(17) 0.0310(17) 0.0432(19) 0.0072(14) -0.0110(15) -0.0099(14)
C37 0.0420(18) 0.0319(18) 0.0433(19) 0.0082(15) -0.0116(15) -0.0084(15)
C38 0.0412(18) 0.0275(17) 0.0425(19) 0.0026(14) -0.0063(15) -0.0052(14)
C39 0.0392(18) 0.0403(19) 0.0449(19) -0.0027(15) -0.0030(15) -0.0041(15)
C40 0.0320(16) 0.042(2) 0.0425(19) 0.0006(15) -0.0018(15) -0.0062(14)
C41 0.0444(19) 0.044(2) 0.047(2) 0.0018(16) -0.0059(17) -0.0117(16)
C42 0.047(2) 0.060(2) 0.057(2) 0.0010(18) -0.0153(18) -0.0165(18)
C43 0.050(2) 0.063(3) 0.075(3) 0.016(2) -0.027(2) -0.0138(19)
C44 0.059(2) 0.045(2) 0.094(3) 0.013(2) -0.034(2) -0.0099(18)
C45 0.048(2) 0.043(2) 0.064(2) -0.0029(17) -0.0151(18) -0.0083(16)
C46A 0.041(11) 0.040(3) 0.049(13) 0.008(13) -0.009(12) -0.008(12)
C47A 0.031(6) 0.064(10) 0.068(7) 0.036(7) 0.010(5) -0.009(5)
C48A 0.052(5) 0.062(6) 0.056(5) 0.001(4) -0.005(4) -0.014(4)
C49A 0.050(5) 0.059(6) 0.057(5) 0.003(4) -0.014(4) 0.000(4)
C46B 0.041(11) 0.040(3) 0.049(13) 0.008(13) -0.009(12) -0.008(12)
C47B 0.098(15) 0.060(8) 0.18(2) 0.011(13) 0.046(12) -0.031(11)
C48B 0.039(4) 0.078(6) 0.060(5) -0.004(4) -0.011(4) -0.008(4)
C49B 0.058(5) 0.096(8) 0.067(6) -0.012(5) -0.024(4) 0.028(5)
N2 0.0418(14) 0.0282(14) 0.0381(14) 0.0091(11) -0.0129(12) -0.0107(11)
O4 0.0623(14) 0.0365(13) 0.0481(14) 0.0135(10) -0.0261(12) -0.0117(11)
O5 0.0570(14) 0.0374(13) 0.0621(15) 0.0117(11) -0.0245(12) -0.0212(11)
O6 0.0409(12) 0.0370(12) 0.0426(13) 0.0047(10) -0.0039(10) -0.0064(10)

loop_
_atom_type_symbol
_atom_type_description
_atom_type_scat_dispersion_real
_atom_type_scat_dispersion_imag
_atom_type_scat_source
C C 0.0033 0.0016 'International Tables Vol C Tables 4.2.6.8 and 6.1.1.4'
H H 0.0000 0.0000 'International Tables Vol C Tables 4.2.6.8 and 6.1.1.4'
N N 0.0061 0.0033 'International Tables Vol C Tables 4.2.6.8 and 6.1.1.4'
O O 0.0106 0.0060 'International Tables Vol C Tables 4.2.6.8 and 6.1.1.4'

loop_
_geom_angle_atom_site_label_1
_geom_angle_atom_site_label_2
_geom_angle_atom_site_label_3
_geom_angle
_geom_angle_site_symmetry_1
_geom_angle_site_symmetry_3
O2 C1 N1 120.3(2) . .
O2 C1 C2 122.9(3) . .
N1 C1 C2 116.8(2) . .
C6 C2 C3 120.2(2) . .
C6 C2 C1 119.9(3) . .
C3 C2 C1 119.9(2) . .
C2 C3 C3 119.7(3) . 2_666
C2 C3 C4 121.5(2) . .
C3 C3 C4 118.8(3) 2_666 .
C7 C4 C3 120.3(2) . .
C7 C4 C5 120.2(2) . .
C3 C4 C5 119.5(2) . .
O1 C5 N1 120.2(2) . .
O1 C5 C4 123.3(3) . .
N1 C5 C4 116.5(2) . .
C2 C6 C7 120.5(3) . 2_666
C2 C6 H6 119.7 . .
C7 C6 H6 119.7 2_666 .
C4 C7 C6 120.5(3) . 2_666
C4 C7 H7 119.7 . .
C6 C7 H7 119.7 2_666 .
C13 C8 C9 121.5(2) . .
C13 C8 N1 120.1(2) . .
C9 C8 N1 118.4(2) . .
O3 C9 C8 115.7(2) . .
O3 C9 C10 125.8(3) . .
C8 C9 C10 118.4(3) . .
C11 C10 C9 119.1(3) . .
C11 C10 H10 120.4 . .
C9 C10 H10 120.4 . .
C10 C11 C12 123.5(3) . .
C10 C11 H11 118.3 . .
C12 C11 H11 118.3 . .
C11 C12 C13 115.6(3) . .
C11 C12 C21A 123.2(4) . .
C13 C12 C21A 120.9(4) . .
C11 C12 C21B 123.9(9) . .
C13 C12 C21B 119.2(10) . .
C8 C13 C12 121.9(3) . .
C8 C13 H13 119.1 . .
C12 C13 H13 119.1 . .
O3 C14 C15 113.0(2) . .
O3 C14 H14A 109.0 . .
C15 C14 H14A 109.0 . .
O3 C14 H14B 109.0 . .
C15 C14 H14B 109.0 . .
H14A C14 H14B 107.8 . .
C20 C15 C16 118.7(3) . .
C20 C15 C14 120.1(3) . .
C16 C15 C14 121.1(3) . .
C17 C16 C15 120.1(3) . .
C17 C16 H16 119.9 . .
C15 C16 H16 119.9 . .
C18 C17 C16 120.6(3) . .
C18 C17 H17 119.7 . .
C16 C17 H17 119.7 . .
C17 C18 C19 119.4(3) . .
C17 C18 H18 120.3 . .
C19 C18 H18 120.3 . .
C18 C19 C20 120.0(3) . .
C18 C19 H19 120.0 . .
C20 C19 H19 120.0 . .
C15 C20 C19 121.2(3) . .
C15 C20 H20 119.4 . .
C19 C20 H20 119.4 . .
C23A C21A C22A 109.2(7) . .
C23A C21A C12 112.8(5) . .
C22A C21A C12 109.9(4) . .
C23A C21A C24A 109.2(5) . .
C22A C21A C24A 105.8(5) . .
C12 C21A C24A 109.8(6) . .
C21A C22A H22A 109.5 . .
C21A C22A H22B 109.5 . .
H22A C22A H22B 109.5 . .
C21A C22A H22C 109.5 . .
H22A C22A H22C 109.5 . .
H22B C22A H22C 109.5 . .
C21A C23A H23A 109.5 . .
C21A C23A H23B 109.5 . .
H23A C23A H23B 109.5 . .
C21A C23A H23C 109.5 . .
H23A C23A H23C 109.5 . .
H23B C23A H23C 109.5 . .
C25A C24A C21A 114.9(5) . .
C25A C24A H24A 108.6 . .
C21A C24A H24A 108.6 . .
C25A C24A H24B 108.6 . .
C21A C24A H24B 108.6 . .
H24A C24A H24B 107.5 . .
C24A C25A H25A 109.5 . .
C24A C25A H25B 109.5 . .
H25A C25A H25B 109.5 . .
C24A C25A H25C 109.5 . .
H25A C25A H25C 109.5 . .
H25B C25A H25C 109.5 . .
C24B C21B C22B 113.4(16) . .
C24B C21B C12 118.9(14) . .
C22B C21B C12 106.8(8) . .
C24B C21B C23B 112.2(14) . .
C22B C21B C23B 100.1(16) . .
C12 C21B C23B 103.4(17) . .
C21B C22B H22D 109.5 . .
C21B C22B H22E 109.5 . .
H22D C22B H22E 109.5 . .
C21B C22B H22F 109.5 . .
H22D C22B H22F 109.5 . .
H22E C22B H22F 109.5 . .
C21B C23B H23D 109.5 . .
C21B C23B H23E 109.5 . .
H23D C23B H23E 109.5 . .
C21B C23B H23F 109.5 . .
H23D C23B H23F 109.5 . .
H23E C23B H23F 109.5 . .
C21B C24B C25B 116.4(15) . .
C21B C24B H24C 108.2 . .
C25B C24B H24C 108.2 . .
C21B C24B H24D 108.2 . .
C25B C24B H24D 108.2 . .
H24C C24B H24D 107.3 . .
C24B C25B H25D 109.5 . .
C24B C25B H25E 109.5 . .
H25D C25B H25E 109.5 . .
C24B C25B H25F 109.5 . .
H25D C25B H25F 109.5 . .
H25E C25B H25F 109.5 . .
C1 N1 C5 125.4(2) . .
C1 N1 C8 117.1(2) . .
C5 N1 C8 117.2(2) . .
C9 O3 C14 117.5(2) . .
O5 C26 N2 120.4(3) . .
O5 C26 C27 122.6(3) . .
N2 C26 C27 117.0(3) . .
C31 C27 C28 120.6(3) . .
C31 C27 C26 119.9(3) . .
C28 C27 C26 119.5(3) . .
C29 C28 C28 119.3(3) . 2_675
C29 C28 C27 122.0(3) . .
C28 C28 C27 118.7(3) 2_675 .
C32 C29 C28 120.9(3) . .
C32 C29 C30 119.7(3) . .
C28 C29 C30 119.4(3) . .
O4 C30 N2 120.3(3) . .
O4 C30 C29 123.0(3) . .
N2 C30 C29 116.7(3) . .
C27 C31 C32 120.7(3) . 2_675
C27 C31 H31 119.7 . .
C32 C31 H31 119.7 2_675 .
C29 C32 C31 119.8(3) . 2_675
C29 C32 H32 120.1 . .
C31 C32 H32 120.1 2_675 .
C38 C33 C34 121.7(3) . .
C38 C33 N2 119.7(2) . .
C34 C33 N2 118.6(3) . .
O6 C34 C33 116.0(3) . .
O6 C34 C35 126.1(3) . .
C33 C34 C35 117.9(3) . .
C36 C35 C34 120.0(3) . .
C36 C35 H35 120.0 . .
C34 C35 H35 120.0 . .
C35 C36 C37 122.8(3) . .
C35 C36 H36 118.6 . .
C37 C36 H36 118.6 . .
C36 C37 C38 115.9(3) . .
C36 C37 C46B 123(6) . .
C38 C37 C46B 121(6) . .
C36 C37 C46A 123(6) . .
C38 C37 C46A 121(6) . .
C33 C38 C37 121.7(3) . .
C33 C38 H38 119.2 . .
C37 C38 H38 119.2 . .
O6 C39 C40 112.8(2) . .
O6 C39 H39A 109.0 . .
C40 C39 H39A 109.0 . .
O6 C39 H39B 109.0 . .
C40 C39 H39B 109.0 . .
H39A C39 H39B 107.8 . .
C41 C40 C45 118.6(3) . .
C41 C40 C39 120.4(3) . .
C45 C40 C39 121.0(3) . .
C42 C41 C40 120.6(3) . .
C42 C41 H41 119.7 . .
C40 C41 H41 119.7 . .
C41 C42 C43 120.6(3) . .
C41 C42 H42 119.7 . .
C43 C42 H42 119.7 . .
C42 C43 C44 119.7(4) . .
C42 C43 H43 120.2 . .
C44 C43 H43 120.2 . .
C43 C44 C45 119.9(3) . .
C43 C44 H44 120.1 . .
C45 C44 H44 120.1 . .
C44 C45 C40 120.6(3) . .
C44 C45 H45 119.7 . .
C40 C45 H45 119.7 . .
C48A C46A C37 112(6) . .
C48A C46A C49A 107(8) . .
C37 C46A C49A 111(9) . .
C48A C46A C47A 107(8) . .
C37 C46A C47A 110(8) . .
C49A C46A C47A 110(6) . .
C46A C47A H47A 109.5 . .
C46A C47A H47B 109.5 . .
H47A C47A H47B 109.5 . .
C46A C47A H47C 109.5 . .
H47A C47A H47C 109.5 . .
H47B C47A H47C 109.5 . .
C46A C48A H48A 109.5 . .
C46A C48A H48B 109.5 . .
H48A C48A H48B 109.5 . .
C46A C48A H48C 109.5 . .
H48A C48A H48C 109.5 . .
H48B C48A H48C 109.5 . .
C50A C49A C46A 112(5) . .
C50A C49A H49A 109.3 . .
C46A C49A H49A 109.3 . .
C50A C49A H49B 109.3 . .
C46A C49A H49B 109.3 . .
H49A C49A H49B 107.9 . .
C49A C50A H50A 109.5 . .
C49A C50A H50B 109.5 . .
H50A C50A H50B 109.5 . .
C49A C50A H50C 109.5 . .
H50A C50A H50C 109.5 . .
H50B C50A H50C 109.5 . .
C49B C46B C37 114(6) . .
C49B C46B C48B 109(8) . .
C37 C46B C48B 109(6) . .
C49B C46B C47B 111(7) . .
C37 C46B C47B 109(8) . .
C48B C46B C47B 104(6) . .
C46B C47B H47D 109.5 . .
C46B C47B H47E 109.5 . .
H47D C47B H47E 109.5 . .
C46B C47B H47F 109.5 . .
H47D C47B H47F 109.5 . .
H47E C47B H47F 109.5 . .
C46B C48B H48D 109.5 . .
C46B C48B H48E 109.5 . .
H48D C48B H48E 109.5 . .
C46B C48B H48F 109.5 . .
H48D C48B H48F 109.5 . .
H48E C48B H48F 109.5 . .
C46B C49B C50B 123(5) . .
C46B C49B H49C 106.6 . .
C50B C49B H49C 106.6 . .
C46B C49B H49D 106.6 . .
C50B C49B H49D 106.6 . .
H49C C49B H49D 106.6 . .
C49B C50B H50D 109.5 . .
C49B C50B H50E 109.5 . .
H50D C50B H50E 109.5 . .
C49B C50B H50F 109.5 . .
H50D C50B H50F 109.5 . .
H50E C50B H50F 109.5 . .
C30 N2 C26 125.3(2) . .
C30 N2 C33 117.6(2) . .
C26 N2 C33 116.9(2) . .
C34 O6 C39 117.6(2) . .

loop_
_geom_bond_atom_site_label_1
_geom_bond_atom_site_label_2
_geom_bond_distance
_geom_bond_site_symmetry_2
C1 O2 1.214(3) .
C1 N1 1.397(3) .
C1 C2 1.474(4) .
C2 C6 1.376(4) .
C2 C3 1.407(4) .
C3 C3 1.410(5) 2_666
C3 C4 1.422(4) .
C4 C7 1.371(4) .
C4 C5 1.475(4) .
C5 O1 1.213(3) .
C5 N1 1.409(4) .
C6 C7 1.398(4) 2_666
C6 H6 0.9500 .
C7 C6 1.398(4) 2_666
C7 H7 0.9500 .
C8 C13 1.366(4) .
C8 C9 1.376(4) .
C8 N1 1.449(3) .
C9 O3 1.374(3) .
C9 C10 1.387(4) .
C10 C11 1.380(4) .
C10 H10 0.9500 .
C11 C12 1.385(4) .
C11 H11 0.9500 .
C12 C13 1.392(4) .
C12 C21A 1.544(5) .
C12 C21B 1.548(9) .
C13 H13 0.9500 .
C14 O3 1.431(3) .
C14 C15 1.502(4) .
C14 H14A 0.9900 .
C14 H14B 0.9900 .
C15 C20 1.366(4) .
C15 C16 1.389(4) .
C16 C17 1.383(4) .
C16 H16 0.9500 .
C17 C18 1.372(5) .
C17 H17 0.9500 .
C18 C19 1.373(5) .
C18 H18 0.9500 .
C19 C20 1.384(4) .
C19 H19 0.9500 .
C20 H20 0.9500 .
C21A C23A 1.503(11) .
C21A C22A 1.538(6) .
C21A C24A 1.560(10) .
C22A H22A 0.9800 .
C22A H22B 0.9800 .
C22A H22C 0.9800 .
C23A H23A 0.9800 .
C23A H23B 0.9800 .
C23A H23C 0.9800 .
C24A C25A 1.506(9) .
C24A H24A 0.9900 .
C24A H24B 0.9900 .
C25A H25A 0.9800 .
C25A H25B 0.9800 .
C25A H25C 0.9800 .
C21B C24B 1.41(2) .
C21B C22B 1.538(7) .
C21B C23B 1.63(4) .
C22B H22D 0.9800 .
C22B H22E 0.9800 .
C22B H22F 0.9800 .
C23B H23D 0.9800 .
C23B H23E 0.9800 .
C23B H23F 0.9800 .
C24B C25B 1.55(2) .
C24B H24C 0.9900 .
C24B H24D 0.9900 .
C25B H25D 0.9800 .
C25B H25E 0.9800 .
C25B H25F 0.9800 .
C26 O5 1.213(3) .
C26 N2 1.407(4) .
C26 C27 1.470(4) .
C27 C31 1.368(4) .
C27 C28 1.417(4) .
C28 C29 1.412(4) .
C28 C28 1.413(5) 2_675
C29 C32 1.371(4) .
C29 C30 1.481(4) .
C30 O4 1.219(3) .
C30 N2 1.403(4) .
C31 C32 1.406(4) 2_675
C31 H31 0.9500 .
C32 C31 1.406(4) 2_675
C32 H32 0.9500 .
C33 C38 1.373(4) .
C33 C34 1.378(4) .
C33 N2 1.444(4) .
C34 O6 1.364(3) .
C34 C35 1.390(4) .
C35 C36 1.381(4) .
C35 H35 0.9500 .
C36 C37 1.391(4) .
C36 H36 0.9500 .
C37 C38 1.397(4) .
C37 C46B 1.533(12) .
C37 C46A 1.533(13) .
C38 H38 0.9500 .
C39 O6 1.436(3) .
C39 C40 1.505(4) .
C39 H39A 0.9900 .
C39 H39B 0.9900 .
C40 C41 1.382(4) .
C40 C45 1.389(4) .
C41 C42 1.368(4) .
C41 H41 0.9500 .
C42 C43 1.375(5) .
C42 H42 0.9500 .
C43 C44 1.376(5) .
C43 H43 0.9500 .
C44 C45 1.378(5) .
C44 H44 0.9500 .
C45 H45 0.9500 .
C46A C48A 1.53(13) .
C46A C49A 1.54(15) .
C46A C47A 1.54(15) .
C47A H47A 0.9800 .
C47A H47B 0.9800 .
C47A H47C 0.9800 .
C48A H48A 0.9800 .
C48A H48B 0.9800 .
C48A H48C 0.9800 .
C49A C50A 1.450(15) .
C49A H49A 0.9900 .
C49A H49B 0.9900 .
C50A H50A 0.9800 .
C50A H50B 0.9800 .
C50A H50C 0.9800 .
C46B C49B 1.41(12) .
C46B C48B 1.55(12) .
C46B C47B 1.58(15) .
C47B H47D 0.9800 .
C47B H47E 0.9800 .
C47B H47F 0.9800 .
C48B H48D 0.9800 .
C48B H48E 0.9800 .
C48B H48F 0.9800 .
C49B C50B 1.499(15) .
C49B H49C 0.9900 .
C49B H49D 0.9900 .
C50B H50D 0.9800 .
C50B H50E 0.9800 .
C50B H50F 0.9800 .

loop_
_geom_torsion_atom_site_label_1
_geom_torsion_atom_site_label_2
_geom_torsion_atom_site_label_3
_geom_torsion_atom_site_label_4
_geom_torsion
_geom_torsion_site_symmetry_1
_geom_torsion_site_symmetry_4
O2 C1 C2 C6 1.0(5) . .
N1 C1 C2 C6 179.5(3) . .
O2 C1 C2 C3 -177.5(3) . .
N1 C1 C2 C3 1.0(4) . .
C6 C2 C3 C3 -1.1(5) . 2_666
C1 C2 C3 C3 177.4(3) . 2_666
C6 C2 C3 C4 178.4(3) . .
C1 C2 C3 C4 -3.1(4) . .
C2 C3 C4 C7 179.4(3) . .
C3 C3 C4 C7 -1.2(5) 2_666 .
C2 C3 C4 C5 0.1(4) . .
C3 C3 C4 C5 179.6(3) 2_666 .
C7 C4 C5 O1 3.8(4) . .
C3 C4 C5 O1 -176.9(3) . .
C7 C4 C5 N1 -174.4(3) . .
C3 C4 C5 N1 4.9(4) . .
C3 C2 C6 C7 2.0(4) . 2_666
C1 C2 C6 C7 -176.4(3) . 2_666
C3 C4 C7 C6 0.2(4) . 2_666
C5 C4 C7 C6 179.5(3) . 2_666
C13 C8 C9 O3 -177.7(2) . .
N1 C8 C9 O3 0.9(4) . .
C13 C8 C9 C10 0.2(4) . .
N1 C8 C9 C10 178.8(2) . .
O3 C9 C10 C11 178.3(2) . .
C8 C9 C10 C11 0.6(4) . .
C9 C10 C11 C12 -0.5(4) . .
C10 C11 C12 C13 -0.4(4) . .
C10 C11 C12 C21A -174.0(3) . .
C10 C11 C12 C21B 166.8(11) . .
C9 C8 C13 C12 -1.2(4) . .
N1 C8 C13 C12 -179.7(3) . .
C11 C12 C13 C8 1.2(4) . .
C21A C12 C13 C8 175.0(4) . .
C21B C12 C13 C8 -166.6(8) . .
O3 C14 C15 C20 -148.7(3) . .
O3 C14 C15 C16 34.8(4) . .
C20 C15 C16 C17 -2.4(4) . .
C14 C15 C16 C17 174.1(3) . .
C15 C16 C17 C18 0.0(5) . .
C16 C17 C18 C19 2.1(5) . .
C17 C18 C19 C20 -1.8(5) . .
C16 C15 C20 C19 2.7(5) . .
C14 C15 C20 C19 -173.9(3) . .
C18 C19 C20 C15 -0.7(5) . .
C11 C12 C21A C23A -16.1(8) . .
C13 C12 C21A C23A 170.5(6) . .
C21B C12 C21A C23A 82(4) . .
C11 C12 C21A C22A 105.9(6) . .
C13 C12 C21A C22A -67.4(7) . .
C21B C12 C21A C22A -156(5) . .
C11 C12 C21A C24A -138.1(4) . .
C13 C12 C21A C24A 48.5(5) . .
C21B C12 C21A C24A -40(4) . .
C23A C21A C24A C25A -63.8(7) . .
C22A C21A C24A C25A 178.8(5) . .
C12 C21A C24A C25A 60.3(6) . .
O2 C1 N1 C5 -176.9(3) . .
C2 C1 N1 C5 4.5(4) . .
O2 C1 N1 C8 -2.4(4) . .
C2 C1 N1 C8 179.0(2) . .
O1 C5 N1 C1 174.3(3) . .
C4 C5 N1 C1 -7.4(4) . .
O1 C5 N1 C8 -0.2(4) . .
C4 C5 N1 C8 178.1(2) . .
C13 C8 N1 C1 83.8(3) . .
C9 C8 N1 C1 -94.8(3) . .
C13 C8 N1 C5 -101.2(3) . .
C9 C8 N1 C5 80.2(3) . .
C8 C9 O3 C14 -176.8(2) . .
C10 C9 O3 C14 5.4(4) . .
C15 C14 O3 C9 77.5(3) . .
O5 C26 C27 C31 0.3(4) . .
N2 C26 C27 C31 -178.7(2) . .
O5 C26 C27 C28 179.8(3) . .
N2 C26 C27 C28 0.9(4) . .
C31 C27 C28 C29 -178.7(3) . .
C26 C27 C28 C29 1.8(4) . .
C31 C27 C28 C28 0.4(4) . 2_675
C26 C27 C28 C28 -179.1(3) . 2_675
C28 C28 C29 C32 0.7(5) 2_675 .
C27 C28 C29 C32 179.8(3) . .
C28 C28 C29 C30 179.5(3) 2_675 .
C27 C28 C29 C30 -1.4(4) . .
C32 C29 C30 O4 -1.2(4) . .
C28 C29 C30 O4 180.0(3) . .
C32 C29 C30 N2 177.2(2) . .
C28 C29 C30 N2 -1.6(4) . .
C28 C27 C31 C32 -1.8(4) . 2_675
C26 C27 C31 C32 177.7(3) . 2_675
C28 C29 C32 C31 0.7(4) . 2_675
C30 C29 C32 C31 -178.1(3) . 2_675
C38 C33 C34 O6 179.3(3) . .
N2 C33 C34 O6 0.0(4) . .
C38 C33 C34 C35 0.6(4) . .
N2 C33 C34 C35 -178.7(3) . .
O6 C34 C35 C36 -179.6(3) . .
C33 C34 C35 C36 -1.1(4) . .
C34 C35 C36 C37 0.0(5) . .
C35 C36 C37 C38 1.5(4) . .
C35 C36 C37 C46B -173(5) . .
C35 C36 C37 C46A 176(6) . .
C34 C33 C38 C37 1.0(5) . .
N2 C33 C38 C37 -179.7(3) . .
C36 C37 C38 C33 -2.0(4) . .
C46B C37 C38 C33 173(5) . .
C46A C37 C38 C33 -176(6) . .
O6 C39 C40 C41 -41.5(4) . .
O6 C39 C40 C45 140.1(3) . .
C45 C40 C41 C42 1.0(5) . .
C39 C40 C41 C42 -177.5(3) . .
C40 C41 C42 C43 -1.1(5) . .
C41 C42 C43 C44 1.5(5) . .
C42 C43 C44 C45 -1.9(5) . .
C43 C44 C45 C40 1.8(5) . .
C41 C40 C45 C44 -1.3(5) . .
C39 C40 C45 C44 177.1(3) . .
O4 C30 N2 C26 -177.0(3) . .
C29 C30 N2 C26 4.5(4) . .
O4 C30 N2 C33 -0.8(4) . .
C29 C30 N2 C33 -179.3(2) . .
O5 C26 N2 C30 176.9(3) . .
C27 C26 N2 C30 -4.2(4) . .
O5 C26 N2 C33 0.7(4) . .
C27 C26 N2 C33 179.6(2) . .
C38 C33 N2 C30 99.4(3) . .
C34 C33 N2 C30 -81.3(3) . .
C38 C33 N2 C26 -84.1(3) . .
C34 C33 N2 C26 95.2(3) . .
C33 C34 O6 C39 171.1(3) . .
C35 C34 O6 C39 -10.3(4) . .
C40 C39 O6 C34 -71.4(3) . .
